data_4316494
loop_
_publ_author_name
'Kogularamanan Suntharalingam'
'Andrew J. P. White'
'Ramon Vilar'

_publ_section_title
;
 Two Metals Are Better than One: Investigations on the Interactions
 between Dinuclear Metal Complexes and Quadruplex DNA
;
_journal_name_full 'Inorganic Chemistry'
_journal_page_first 8371
_journal_page_last 8380
_journal_paper_doi 10.1021/ic100884p
_journal_volume 49
_journal_year 2010
_chemical_formula_moiety 'C21 H22 Cl2 N4 O2 Zn'
_chemical_formula_sum 'C21 H22 Cl2 N4 O2 Zn'
_chemical_formula_weight 498.70
_chemical_name_systematic
; 
 ? 
;
_space_group_IT_number 2
_symmetry_cell_setting triclinic
_symmetry_space_group_name_Hall '-P 1'
_symmetry_space_group_name_H-M 'P -1'
_atom_sites_solution_hydrogens geom
_atom_sites_solution_primary direct
_atom_sites_solution_secondary difmap
_audit_creation_method SHELXL-97
_cell_angle_alpha 78.493(3)
_cell_angle_beta 75.307(3)
_cell_angle_gamma 89.428(3)
_cell_formula_units_Z 2
_cell_length_a 9.7525(3)
_cell_length_b 10.3473(4)
_cell_length_c 11.4850(4)
_cell_measurement_reflns_used 9123
_cell_measurement_temperature 173(2)
_cell_measurement_theta_max 72.3912
_cell_measurement_theta_min 4.0603
_cell_volume 1097.53(7)
_computing_cell_refinement 'CrysAlis RED, Oxford Diffraction Ltd'
_computing_data_collection 'CrysAlis CCD, Oxford Diffraction Ltd'
_computing_data_reduction 'CrysAlis RED, Oxford Diffraction Ltd'
_computing_molecular_graphics 'Bruker SHELXTL'
_computing_publication_material 'Bruker SHELXTL'
_computing_structure_refinement 'SHELXL-97 (Sheldrick, 1997)'
_computing_structure_solution 'SHELXS-97 (Sheldrick, 1990)'
_diffrn_ambient_temperature 173(2)
_diffrn_detector_area_resol_mean 8.2556
_diffrn_measured_fraction_theta_full 0.995
_diffrn_measured_fraction_theta_max 0.995
_diffrn_measurement_device_type 'OD Xcalibur PX Ultra'
_diffrn_measurement_method 'omega scans'
_diffrn_radiation_monochromator graphite
_diffrn_radiation_source 'Enhance Ultra (Cu) X-ray Source'
_diffrn_radiation_type CuK\a
_diffrn_radiation_wavelength 1.54184
_diffrn_reflns_av_R_equivalents 0.0217
_diffrn_reflns_av_sigmaI/netI 0.0186
_diffrn_reflns_limit_h_max 12
_diffrn_reflns_limit_h_min -9
_diffrn_reflns_limit_k_max 12
_diffrn_reflns_limit_k_min -12
_diffrn_reflns_limit_l_max 14
_diffrn_reflns_limit_l_min -14
_diffrn_reflns_number 13269
_diffrn_reflns_theta_full 72.56
_diffrn_reflns_theta_max 72.56
_diffrn_reflns_theta_min 4.06
_exptl_absorpt_coefficient_mu 4.004
_exptl_absorpt_correction_T_max 0.700
_exptl_absorpt_correction_T_min 0.502
_exptl_absorpt_correction_type analytical
_exptl_absorpt_process_details
; 
CrysAlisPro, Oxford Diffraction Ltd., 
Version 1.171.33.41 (release 06-05-2009 CrysAlis171 .NET) 
(compiled May  6 2009,17:20:42) 
Analytical numeric absorption correction using a multifaceted crystal 
model based on expressions derived by R.C. Clark & J.S. Reid. 
(Clark, R. C. & Reid, J. S. (1995). Acta Cryst. A51, 887-897) 
;
_exptl_crystal_colour Colourless
_exptl_crystal_density_diffrn 1.509
_exptl_crystal_density_method 'not measured'
_exptl_crystal_description 'blocky needles'
_exptl_crystal_F_000 512
_exptl_crystal_size_max 0.24
_exptl_crystal_size_mid 0.20
_exptl_crystal_size_min 0.11
_refine_diff_density_max 0.300
_refine_diff_density_min -0.326
_refine_diff_density_rms 0.053
_refine_ls_extinction_coef 0.0022(3)
_refine_ls_extinction_expression Fc^*^=kFc[1+0.001xFc^2^\l^3^/sin(2\q)]^-1/4^
_refine_ls_extinction_method SHELXL
_refine_ls_goodness_of_fit_ref 1.053
_refine_ls_hydrogen_treatment constr
_refine_ls_matrix_type full
_refine_ls_number_parameters 272
_refine_ls_number_reflns 4322
_refine_ls_number_restraints 0
_refine_ls_restrained_S_all 1.053
_refine_ls_R_factor_all 0.0330
_refine_ls_R_factor_gt 0.0294
_refine_ls_shift/su_max 0.001
_refine_ls_shift/su_mean 0.000
_refine_ls_structure_factor_coef Fsqd
_refine_ls_weighting_details 'calc w=1/[\s^2^(Fo^2^)+(0.0423P)^2^+0.5201P] where P=(Fo^2^+2Fc^2^)/3'
_refine_ls_weighting_scheme calc
_refine_ls_wR_factor_gt 0.0759
_refine_ls_wR_factor_ref 0.0777
_reflns_number_gt 3920
_reflns_number_total 4322
_reflns_threshold_expression >2sigma(I)
_cod_data_source_file ic100884p_si_001_1.cif
_cod_data_source_block 3
_cod_depositor_comments
;
The following automatic conversions were performed:

'_symmetry_cell_setting' value 'Triclinic' changed to 'triclinic'
according to the built-in table from CIF Core dictionary named
'cif_core.dic' version 2.4.1 from 2010-06-29.

Automatic conversion script
Id: cif_fix_values 1646 2011-03-28 12:23:43Z adriana 
;
_cod_database_code 4316494

loop_
_symmetry_equiv_pos_as_xyz
'x, y, z'
'-x, -y, -z'

loop_
_atom_site_label
_atom_site_type_symbol
_atom_site_fract_x
_atom_site_fract_y
_atom_site_fract_z
_atom_site_U_iso_or_equiv
_atom_site_adp_type
_atom_site_occupancy
_atom_site_symmetry_multiplicity
_atom_site_calc_flag
_atom_site_refinement_flags
_atom_site_disorder_assembly
_atom_site_disorder_group
Zn Zn 0.73114(2) 0.75788(2) 0.24689(2) 0.02643(10) Uani 1 1 d . . .
Cl1 Cl 0.59428(5) 0.66964(5) 0.14546(4) 0.03295(12) Uani 1 1 d . . .
Cl2 Cl 0.78584(6) 0.97664(5) 0.19616(5) 0.04704(15) Uani 1 1 d . . .
N1 N 0.77700(15) 0.59830(14) 0.37462(13) 0.0244(3) Uani 1 1 d . . .
C2 C 0.69235(17) 0.56677(16) 0.48804(15) 0.0241(3) Uani 1 1 d . . .
C3 C 0.71323(18) 0.45780(17) 0.57333(16) 0.0254(3) Uani 1 1 d . . .
H3A H 0.6524 0.4376 0.6541 0.031 Uiso 1 1 calc R . .
C4 C 0.82658(18) 0.37874(17) 0.53646(16) 0.0262(3) Uani 1 1 d . . .
C5 C 0.91519(18) 0.41218(17) 0.41713(16) 0.0274(4) Uani 1 1 d . . .
H5A H 0.9931 0.3600 0.3907 0.033 Uiso 1 1 calc R . .
C6 C 0.88667(18) 0.52286(17) 0.33872(16) 0.0252(3) Uani 1 1 d . . .
C7 C 0.57458(17) 0.65841(16) 0.51440(15) 0.0239(3) Uani 1 1 d . . .
N8 N 0.57287(15) 0.75934(14) 0.42078(13) 0.0252(3) Uani 1 1 d . . .
C9 C 0.47428(19) 0.84953(18) 0.43708(17) 0.0288(4) Uani 1 1 d . . .
H9A H 0.4739 0.9209 0.3708 0.035 Uiso 1 1 calc R . .
C10 C 0.3727(2) 0.84223(19) 0.54738(18) 0.0329(4) Uani 1 1 d . . .
H10A H 0.3050 0.9084 0.5576 0.039 Uiso 1 1 calc R . .
C11 C 0.3726(2) 0.7366(2) 0.64182(18) 0.0341(4) Uani 1 1 d . . .
H11A H 0.3025 0.7283 0.7177 0.041 Uiso 1 1 calc R . .
C12 C 0.47410(19) 0.64232(19) 0.62681(16) 0.0297(4) Uani 1 1 d . . .
H12A H 0.4749 0.5691 0.6913 0.036 Uiso 1 1 calc R . .
C13 C 0.97299(18) 0.57140(17) 0.21066(16) 0.0262(3) Uani 1 1 d . . .
N14 N 0.93684(15) 0.68889(15) 0.15491(13) 0.0268(3) Uani 1 1 d . . .
C15 C 1.0154(2) 0.74606(19) 0.04368(17) 0.0326(4) Uani 1 1 d . . .
H15A H 0.9910 0.8302 0.0057 0.039 Uiso 1 1 calc R . .
C16 C 1.1311(2) 0.6864(2) -0.01786(18) 0.0414(5) Uani 1 1 d . . .
H16A H 1.1869 0.7301 -0.0961 0.050 Uiso 1 1 calc R . .
C17 C 1.1649(2) 0.5623(2) 0.03569(19) 0.0422(5) Uani 1 1 d . . .
H17A H 1.2414 0.5180 -0.0067 0.051 Uiso 1 1 calc R . .
C18 C 1.0851(2) 0.50354(19) 0.15246(18) 0.0337(4) Uani 1 1 d . . .
H18A H 1.1065 0.4188 0.1918 0.040 Uiso 1 1 calc R . .
O19 O 0.85897(13) 0.26968(12) 0.60860(11) 0.0301(3) Uani 1 1 d . . .
C20 C 0.76741(19) 0.23048(17) 0.73242(16) 0.0283(4) Uani 1 1 d . . .
H20A H 0.6673 0.2244 0.7290 0.034 Uiso 1 1 calc R . .
H20B H 0.7761 0.2974 0.7812 0.034 Uiso 1 1 calc R . .
C21 C 0.8099(2) 0.09846(18) 0.79264(16) 0.0304(4) Uani 1 1 d . . .
H21A H 0.9146 0.0982 0.7755 0.036 Uiso 1 1 calc R . .
H21B H 0.7710 0.0855 0.8828 0.036 Uiso 1 1 calc R . .
N22 N 0.75908(16) -0.01152(15) 0.74927(14) 0.0290(3) Uani 1 1 d . . .
C23 C 0.7295(2) -0.13111(19) 0.84525(18) 0.0356(4) Uani 1 1 d . . .
H23A H 0.6608 -0.1132 0.9194 0.043 Uiso 1 1 calc R . .
H23B H 0.8180 -0.1600 0.8679 0.043 Uiso 1 1 calc R . .
C24 C 0.6691(2) -0.2383(2) 0.7984(2) 0.0399(5) Uani 1 1 d . . .
H24A H 0.6485 -0.3194 0.8634 0.048 Uiso 1 1 calc R . .
H24B H 0.5786 -0.2101 0.7791 0.048 Uiso 1 1 calc R . .
O25 O 0.76514(16) -0.26658(13) 0.69082(14) 0.0385(3) Uani 1 1 d . . .
C26 C 0.7970(2) -0.14972(19) 0.59695(18) 0.0360(4) Uani 1 1 d . . .
H26A H 0.7093 -0.1200 0.5732 0.043 Uiso 1 1 calc R . .
H26B H 0.8654 -0.1694 0.5234 0.043 Uiso 1 1 calc R . .
C27 C 0.8592(2) -0.04075(19) 0.64066(17) 0.0328(4) Uani 1 1 d . . .
H27A H 0.9493 -0.0684 0.6608 0.039 Uiso 1 1 calc R . .
H27B H 0.8798 0.0395 0.5746 0.039 Uiso 1 1 calc R . .

loop_
_atom_site_aniso_label
_atom_site_aniso_U_11
_atom_site_aniso_U_22
_atom_site_aniso_U_33
_atom_site_aniso_U_23
_atom_site_aniso_U_13
_atom_site_aniso_U_12
Zn 0.02806(14) 0.02214(14) 0.02493(14) -0.00082(9) -0.00241(9) 0.00177(9)
Cl1 0.0329(2) 0.0386(2) 0.0255(2) -0.00488(17) -0.00549(16) 0.00008(17)
Cl2 0.0479(3) 0.0218(2) 0.0563(3) -0.0004(2) 0.0081(2) -0.00062(19)
N1 0.0250(7) 0.0214(7) 0.0245(7) -0.0030(5) -0.0036(6) 0.0005(5)
C2 0.0239(8) 0.0229(8) 0.0244(8) -0.0050(6) -0.0040(6) -0.0016(6)
C3 0.0263(8) 0.0245(8) 0.0230(8) -0.0027(7) -0.0035(6) -0.0004(6)
C4 0.0284(8) 0.0216(8) 0.0278(9) -0.0024(7) -0.0082(7) -0.0012(6)
C5 0.0270(8) 0.0242(8) 0.0289(9) -0.0048(7) -0.0041(7) 0.0029(6)
C6 0.0253(8) 0.0221(8) 0.0275(8) -0.0060(7) -0.0046(7) 0.0006(6)
C7 0.0258(8) 0.0220(8) 0.0237(8) -0.0052(6) -0.0054(6) -0.0005(6)
N8 0.0266(7) 0.0231(7) 0.0247(7) -0.0047(6) -0.0046(6) 0.0010(5)
C9 0.0307(9) 0.0251(9) 0.0303(9) -0.0047(7) -0.0084(7) 0.0039(7)
C10 0.0305(9) 0.0337(10) 0.0351(10) -0.0111(8) -0.0066(8) 0.0085(7)
C11 0.0326(9) 0.0382(10) 0.0281(9) -0.0085(8) -0.0006(7) 0.0068(8)
C12 0.0309(9) 0.0314(9) 0.0245(8) -0.0042(7) -0.0039(7) 0.0017(7)
C13 0.0269(8) 0.0238(8) 0.0263(8) -0.0052(7) -0.0038(7) 0.0005(6)
N14 0.0259(7) 0.0266(7) 0.0248(7) -0.0042(6) -0.0019(6) 0.0004(6)
C15 0.0370(10) 0.0302(9) 0.0264(9) -0.0024(7) -0.0033(7) -0.0003(7)
C16 0.0482(12) 0.0429(12) 0.0232(9) -0.0031(8) 0.0058(8) 0.0032(9)
C17 0.0443(11) 0.0420(12) 0.0335(10) -0.0105(9) 0.0041(8) 0.0110(9)
C18 0.0359(10) 0.0298(9) 0.0311(9) -0.0067(8) -0.0008(8) 0.0066(8)
O19 0.0310(6) 0.0252(6) 0.0283(6) 0.0019(5) -0.0031(5) 0.0047(5)
C20 0.0324(9) 0.0251(9) 0.0242(8) -0.0018(7) -0.0041(7) 0.0001(7)
C21 0.0386(10) 0.0270(9) 0.0251(9) -0.0013(7) -0.0107(7) 0.0002(7)
N22 0.0353(8) 0.0234(7) 0.0268(7) -0.0011(6) -0.0085(6) -0.0008(6)
C23 0.0461(11) 0.0275(9) 0.0303(9) 0.0011(8) -0.0098(8) -0.0025(8)
C24 0.0469(11) 0.0273(10) 0.0419(11) 0.0000(8) -0.0105(9) -0.0033(8)
O25 0.0494(8) 0.0240(7) 0.0434(8) -0.0055(6) -0.0155(6) 0.0046(6)
C26 0.0470(11) 0.0297(10) 0.0329(10) -0.0069(8) -0.0129(8) 0.0062(8)
C27 0.0379(10) 0.0292(9) 0.0298(9) -0.0038(7) -0.0078(8) 0.0019(7)

loop_
_atom_type_symbol
_atom_type_description
_atom_type_scat_dispersion_real
_atom_type_scat_dispersion_imag
_atom_type_scat_source
C C 0.0181 0.0091 'International Tables Vol C Tables 4.2.6.8 and 6.1.1.4'
H H 0.0000 0.0000 'International Tables Vol C Tables 4.2.6.8 and 6.1.1.4'
N N 0.0311 0.0180 'International Tables Vol C Tables 4.2.6.8 and 6.1.1.4'
O O 0.0492 0.0322 'International Tables Vol C Tables 4.2.6.8 and 6.1.1.4'
Cl Cl 0.3639 0.7018 'International Tables Vol C Tables 4.2.6.8 and 6.1.1.4'
Zn Zn -1.5491 0.6778 'International Tables Vol C Tables 4.2.6.8 and 6.1.1.4'

loop_
_geom_angle_atom_site_label_1
_geom_angle_atom_site_label_2
_geom_angle_atom_site_label_3
_geom_angle
_geom_angle_site_symmetry_1
_geom_angle_site_symmetry_3
_geom_angle_publ_flag
N1 Zn N8 74.45(5) . . ?
N1 Zn N14 74.28(5) . . ?
N8 Zn N14 147.22(6) . . ?
N1 Zn Cl2 135.14(4) . . ?
N8 Zn Cl2 96.83(4) . . ?
N14 Zn Cl2 98.36(4) . . ?
N1 Zn Cl1 105.61(4) . . ?
N8 Zn Cl1 99.81(4) . . ?
N14 Zn Cl1 97.78(4) . . ?
Cl2 Zn Cl1 119.25(2) . . ?
C2 N1 C6 120.08(15) . . ?
C2 N1 Zn 120.15(11) . . ?
C6 N1 Zn 119.62(11) . . ?
N1 C2 C3 122.34(15) . . ?
N1 C2 C7 114.14(14) . . ?
C3 C2 C7 123.51(15) . . ?
C2 C3 C4 117.85(16) . . ?
O19 C4 C3 124.47(16) . . ?
O19 C4 C5 115.92(15) . . ?
C3 C4 C5 119.60(16) . . ?
C6 C5 C4 118.50(16) . . ?
N1 C6 C5 121.62(16) . . ?
N1 C6 C13 114.02(15) . . ?
C5 C6 C13 124.35(15) . . ?
N8 C7 C12 121.98(16) . . ?
N8 C7 C2 114.86(14) . . ?
C12 C7 C2 123.16(15) . . ?
C9 N8 C7 119.26(15) . . ?
C9 N8 Zn 124.63(12) . . ?
C7 N8 Zn 116.06(11) . . ?
N8 C9 C10 122.19(17) . . ?
C11 C10 C9 118.26(17) . . ?
C10 C11 C12 120.38(17) . . ?
C11 C12 C7 117.88(17) . . ?
N14 C13 C18 121.79(16) . . ?
N14 C13 C6 114.79(15) . . ?
C18 C13 C6 123.41(16) . . ?
C15 N14 C13 119.34(16) . . ?
C15 N14 Zn 124.71(13) . . ?
C13 N14 Zn 115.37(11) . . ?
N14 C15 C16 121.94(18) . . ?
C15 C16 C17 119.27(18) . . ?
C16 C17 C18 118.95(18) . . ?
C17 C18 C13 118.57(18) . . ?
C4 O19 C20 117.41(13) . . ?
O19 C20 C21 109.37(14) . . ?
N22 C21 C20 112.51(14) . . ?
C27 N22 C23 108.85(15) . . ?
C27 N22 C21 112.51(15) . . ?
C23 N22 C21 111.42(14) . . ?
N22 C23 C24 109.15(16) . . ?
O25 C24 C23 111.49(17) . . ?
C26 O25 C24 109.79(15) . . ?
O25 C26 C27 111.01(16) . . ?
N22 C27 C26 109.74(16) . . ?

loop_
_geom_bond_atom_site_label_1
_geom_bond_atom_site_label_2
_geom_bond_distance
_geom_bond_site_symmetry_2
_geom_bond_publ_flag
Zn N1 2.1049(14) . ?
Zn N8 2.1953(14) . ?
Zn N14 2.2017(15) . ?
Zn Cl2 2.2556(5) . ?
Zn Cl1 2.2824(5) . ?
N1 C2 1.332(2) . ?
N1 C6 1.346(2) . ?
C2 C3 1.389(2) . ?
C2 C7 1.492(2) . ?
C3 C4 1.398(2) . ?
C4 O19 1.346(2) . ?
C4 C5 1.400(2) . ?
C5 C6 1.382(2) . ?
C6 C13 1.487(2) . ?
C7 N8 1.345(2) . ?
C7 C12 1.389(2) . ?
N8 C9 1.338(2) . ?
C9 C10 1.385(3) . ?
C10 C11 1.378(3) . ?
C11 C12 1.387(3) . ?
C13 N14 1.344(2) . ?
C13 C18 1.391(3) . ?
N14 C15 1.334(2) . ?
C15 C16 1.382(3) . ?
C16 C17 1.384(3) . ?
C17 C18 1.389(3) . ?
O19 C20 1.455(2) . ?
C20 C21 1.508(2) . ?
C21 N22 1.467(2) . ?
N22 C27 1.458(2) . ?
N22 C23 1.460(2) . ?
C23 C24 1.510(3) . ?
C24 O25 1.429(3) . ?
O25 C26 1.428(2) . ?
C26 C27 1.512(3) . ?
